data_7032621
loop_
_publ_author_name
'Greenburg, Zoe R.'
'Jin, Dong'
'G Williard, Paul'
'Bernskoetter, Wesley H.'

_publ_section_title
;
 Nickel promoted functionalization of CO2 to anhydrides and ketoacids.
;
_journal_issue 42
_journal_name_full 'Dalton transactions (Cambridge, England : 2003)'
_journal_page_first 15990
_journal_page_last 15996
_journal_paper_doi 10.1039/c4dt01221f
_journal_volume 43
_journal_year 2014
_chemical_formula_sum 'C17 H27 N2 Ni P'
_chemical_formula_weight 349.08
_chemical_name_systematic PNNiAcrylonitirle
_space_group_crystal_system triclinic
_space_group_IT_number 2
_space_group_name_Hall '-P 1'
_space_group_name_H-M_alt 'P -1'
_symmetry_space_group_name_Hall '-P 1'
_symmetry_space_group_name_H-M 'P -1'
_atom_sites_solution_hydrogens geom
_audit_creation_method SHELXL-2013
_cell_angle_alpha 89.149(4)
_cell_angle_beta 73.88
_cell_angle_gamma 86.935(5)
_cell_formula_units_Z 2
_cell_length_a 7.6066(10)
_cell_length_b 8.8452(12)
_cell_length_c 13.6965(18)
_cell_measurement_temperature 183(2)
_cell_volume 884.0(2)
_computing_structure_refinement 'SHELXL-2013 (Sheldrick, 2013)'
_diffrn_ambient_temperature 183(2)
_diffrn_measured_fraction_theta_full 0.497
_diffrn_measured_fraction_theta_max 0.564
_diffrn_radiation_type MoK\a
_diffrn_radiation_wavelength 0.71073
_diffrn_reflns_av_R_equivalents 0.0381
_diffrn_reflns_av_unetI/netI 0.1106
_diffrn_reflns_Laue_measured_fraction_full 0.497
_diffrn_reflns_Laue_measured_fraction_max 0.564
_diffrn_reflns_limit_h_max 8
_diffrn_reflns_limit_h_min -8
_diffrn_reflns_limit_k_max 10
_diffrn_reflns_limit_k_min -10
_diffrn_reflns_limit_l_max 12
_diffrn_reflns_limit_l_min -15
_diffrn_reflns_number 2506
_diffrn_reflns_point_group_measured_fraction_full 0.497
_diffrn_reflns_point_group_measured_fraction_max 0.564
_diffrn_reflns_theta_full 25.242
_diffrn_reflns_theta_max 24.214
_diffrn_reflns_theta_min 2.306
_exptl_absorpt_coefficient_mu 1.184
_exptl_crystal_density_diffrn 1.311
_exptl_crystal_F_000 372
_exptl_crystal_size_max 0.150
_exptl_crystal_size_mid 0.120
_exptl_crystal_size_min 0.090
_refine_diff_density_max 0.793
_refine_diff_density_min -0.426
_refine_diff_density_rms 0.064
_refine_ls_extinction_method none
_refine_ls_goodness_of_fit_ref 1.007
_refine_ls_hydrogen_treatment constr
_refine_ls_matrix_type full
_refine_ls_number_parameters 202
_refine_ls_number_reflns 1600
_refine_ls_number_restraints 58
_refine_ls_restrained_S_all 0.992
_refine_ls_R_factor_all 0.1036
_refine_ls_R_factor_gt 0.0641
_refine_ls_shift/su_max 5.582
_refine_ls_shift/su_mean 0.055
_refine_ls_structure_factor_coef Fsqd
_refine_ls_weighting_details 'w=1/[\s^2^(Fo^2^)+(0.0770P)^2^] where P=(Fo^2^+2Fc^2^)/3'
_refine_ls_weighting_scheme calc
_refine_ls_wR_factor_gt 0.1450
_refine_ls_wR_factor_ref 0.1604
_reflns_Friedel_coverage 0.000
_reflns_number_gt 1060
_reflns_number_total 1600
_reflns_threshold_expression 'I > 2\s(I)'
_cod_data_source_file c4dt01221f2.cif
_cod_data_source_block wb16dec13_0ma_a
_cod_depositor_comments 'Adding full bibliography for 7032621--7032623.cif.'
_cod_database_code 7032621
_shelx_space_group_comment
;
The symmetry employed for this shelxl refinement is uniquely defined
by the following loop, which should always be used as a source of
symmetry information in preference to the above space-group names.
They are only intended as comments.
;
_shelx_estimated_absorpt_t_min 0.842
_shelx_estimated_absorpt_t_max 0.901
_shelxl_version_number 2013-3

loop_
_space_group_symop_operation_xyz
'x, y, z'
'-x, -y, -z'

loop_
_atom_site_label
_atom_site_type_symbol
_atom_site_fract_x
_atom_site_fract_y
_atom_site_fract_z
_atom_site_U_iso_or_equiv
_atom_site_adp_type
_atom_site_occupancy
_atom_site_site_symmetry_order
_atom_site_calc_flag
_atom_site_refinement_flags_posn
_atom_site_refinement_flags_adp
C1 C -0.1450(14) -0.2387(11) 0.2775(9) 0.059(3) Uani 1 1 d . U
C2 C 0.0126(14) -0.1997(11) 0.2948(9) 0.057(3) Uani 1 1 d . U
H2 H 0.0212 -0.1925 0.3625 0.068 Uiso 1 1 calc R U
C3 C 0.1700(13) -0.1684(12) 0.2093(9) 0.051(3) Uani 1 1 d . U
H3A H 0.161(13) -0.176(13) 0.142(9) 0.061 Uiso 1 1 calc . U
H3B H 0.281(13) -0.141(12) 0.221(8) 0.061 Uiso 1 1 calc . U
C4 C -0.2387(11) 0.0845(11) 0.4589(7) 0.041(2) Uani 1 1 d . U
H4 H -0.2413 -0.0227 0.4622 0.049 Uiso 1 1 calc R U
C5 C -0.3477(12) 0.1686(12) 0.5380(7) 0.048(2) Uani 1 1 d . U
H5 H -0.4268 0.1207 0.5946 0.057 Uiso 1 1 calc R U
C6 C -0.3408(12) 0.3237(13) 0.5339(7) 0.048(2) Uani 1 1 d . U
H6 H -0.4124 0.3842 0.5888 0.058 Uiso 1 1 calc R U
C7 C -0.2303(11) 0.3894(11) 0.4505(7) 0.041(2) Uani 1 1 d . U
H7 H -0.2262 0.4965 0.4465 0.049 Uiso 1 1 calc R U
C8 C -0.1251(9) 0.3016(9) 0.3724(6) 0.0285(18) Uani 1 1 d . U
C9 C -0.0024(11) 0.3683(9) 0.2770(7) 0.034(2) Uani 1 1 d . U
H9A H 0.0585 0.4556 0.2950 0.041 Uiso 1 1 calc R U
H9B H -0.0772 0.4050 0.2319 0.041 Uiso 1 1 calc R U
C10 C 0.1986(11) 0.2715(10) 0.0733(7) 0.0350(19) Uani 1 1 d . U
C11 C 0.0227(13) 0.2153(13) 0.0526(9) 0.052(3) Uani 1 1 d . U
H11A H 0.0264 0.2346 -0.0185 0.078 Uiso 1 1 calc R U
H11B H -0.0851 0.2693 0.0971 0.078 Uiso 1 1 calc R U
H11C H 0.0155 0.1064 0.0663 0.078 Uiso 1 1 calc R U
C12 C 0.2050(12) 0.4420(11) 0.0474(8) 0.050(2) Uani 1 1 d . U
H12A H 0.3223 0.4789 0.0508 0.075 Uiso 1 1 calc R U
H12B H 0.1045 0.4976 0.0963 0.075 Uiso 1 1 calc R U
H12C H 0.1921 0.4575 -0.0213 0.075 Uiso 1 1 calc R U
C13 C 0.3637(14) 0.1859(14) 0.0059(8) 0.065(3) Uani 1 1 d . U
H13A H 0.3596 0.0784 0.0241 0.097 Uiso 1 1 calc R U
H13B H 0.4756 0.2261 0.0151 0.097 Uiso 1 1 calc R U
H13C H 0.3631 0.1977 -0.0652 0.097 Uiso 1 1 calc R U
C14 C 0.3839(11) 0.2638(10) 0.2486(7) 0.0362(19) Uani 1 1 d . U
C15 C 0.3207(13) 0.2623(11) 0.3635(8) 0.048(2) Uani 1 1 d . U
H15A H 0.4255 0.2755 0.3905 0.073 Uiso 1 1 calc R U
H15B H 0.2671 0.1655 0.3870 0.073 Uiso 1 1 calc R U
H15C H 0.2284 0.3451 0.3876 0.073 Uiso 1 1 calc R U
C16 C 0.4661(12) 0.4130(11) 0.2143(8) 0.050(2) Uani 1 1 d . U
H16A H 0.5625 0.4299 0.2472 0.074 Uiso 1 1 calc R U
H16B H 0.3707 0.4946 0.2330 0.074 Uiso 1 1 calc R U
H16C H 0.5187 0.4117 0.1403 0.074 Uiso 1 1 calc R U
C17 C 0.5250(11) 0.1311(11) 0.2131(8) 0.050(3) Uani 1 1 d . U
H17A H 0.5608 0.1257 0.1387 0.075 Uiso 1 1 calc R U
H17B H 0.4708 0.0364 0.2414 0.075 Uiso 1 1 calc R U
H17C H 0.6332 0.1465 0.2365 0.075 Uiso 1 1 calc R U
N1 N -0.2860(12) -0.2744(12) 0.2655(8) 0.077(3) Uani 1 1 d . U
N2 N -0.1280(9) 0.1487(7) 0.3765(5) 0.0307(15) Uani 1 1 d . U
Ni1 Ni 0.04707(15) 0.02161(12) 0.27350(9) 0.0361(4) Uani 1 1 d . U
P1 P 0.1735(2) 0.2238(2) 0.20914(15) 0.0253(5) Uani 1 1 d . U

loop_
_atom_site_aniso_label
_atom_site_aniso_U_11
_atom_site_aniso_U_22
_atom_site_aniso_U_33
_atom_site_aniso_U_23
_atom_site_aniso_U_13
_atom_site_aniso_U_12
C1 0.048(5) 0.044(6) 0.074(8) 0.020(5) 0.000(5) -0.014(4)
C2 0.067(6) 0.031(4) 0.071(8) -0.004(5) -0.015(5) -0.012(4)
C3 0.040(5) 0.044(5) 0.064(7) -0.001(5) -0.007(5) -0.004(4)
C4 0.039(5) 0.044(5) 0.040(5) 0.017(4) -0.010(4) -0.010(4)
C5 0.041(5) 0.068(5) 0.033(5) 0.016(4) -0.008(4) -0.008(5)
C6 0.043(5) 0.070(6) 0.027(5) -0.009(5) -0.004(4) 0.002(5)
C7 0.038(5) 0.040(5) 0.040(5) -0.003(4) -0.005(4) 0.003(4)
C8 0.020(4) 0.034(4) 0.033(5) 0.002(3) -0.011(3) -0.001(3)
C9 0.034(4) 0.027(4) 0.041(5) 0.001(4) -0.006(4) -0.007(3)
C10 0.034(4) 0.041(4) 0.030(4) 0.005(4) -0.009(3) 0.005(4)
C11 0.057(5) 0.057(6) 0.055(6) -0.004(5) -0.035(5) -0.003(4)
C12 0.043(5) 0.057(5) 0.044(6) 0.025(4) -0.005(4) -0.006(4)
C13 0.057(6) 0.090(8) 0.036(6) 0.001(6) -0.002(5) 0.027(6)
C14 0.036(4) 0.038(4) 0.040(5) 0.001(4) -0.018(4) -0.006(3)
C15 0.060(6) 0.050(6) 0.046(5) 0.013(4) -0.030(4) -0.018(4)
C16 0.044(5) 0.052(5) 0.057(6) 0.007(5) -0.018(5) -0.022(4)
C17 0.036(5) 0.056(5) 0.068(7) 0.011(5) -0.032(5) 0.004(4)
N1 0.043(5) 0.077(7) 0.096(9) 0.003(6) 0.007(5) -0.014(5)
N2 0.035(4) 0.029(3) 0.027(4) 0.010(3) -0.008(3) -0.004(3)
Ni1 0.0452(7) 0.0243(6) 0.0384(7) 0.0018(5) -0.0095(5) -0.0094(4)
P1 0.0260(11) 0.0230(11) 0.0270(12) 0.0013(9) -0.0075(9) -0.0030(8)

loop_
_atom_type_symbol
_atom_type_description
_atom_type_scat_dispersion_real
_atom_type_scat_dispersion_imag
_atom_type_scat_source
C C 0.0033 0.0016 'International Tables Vol C Tables 4.2.6.8 and 6.1.1.4'
H H 0.0000 0.0000 'International Tables Vol C Tables 4.2.6.8 and 6.1.1.4'
N N 0.0061 0.0033 'International Tables Vol C Tables 4.2.6.8 and 6.1.1.4'
P P 0.1023 0.0942 'International Tables Vol C Tables 4.2.6.8 and 6.1.1.4'
Ni Ni 0.3393 1.1124 'International Tables Vol C Tables 4.2.6.8 and 6.1.1.4'

loop_
_geom_angle_atom_site_label_1
_geom_angle_atom_site_label_2
_geom_angle_atom_site_label_3
_geom_angle
N1 C1 C2 177.8(14)
C1 C2 C3 119.8(11)
C1 C2 Ni1 111.3(8)
C3 C2 Ni1 67.6(6)
C1 C2 H2 120.1
C3 C2 H2 120.1
Ni1 C2 H2 91.0
C2 C3 H3A 129(7)
C2 C3 H3B 120(7)
H3A C3 H3B 95(9)
N2 C4 C5 122.2(9)
N2 C4 H4 118.9
C5 C4 H4 118.9
C4 C5 C6 118.8(9)
C4 C5 H5 120.6
C6 C5 H5 120.6
C7 C6 C5 119.3(8)
C7 C6 H6 120.3
C5 C6 H6 120.3
C6 C7 C8 120.1(9)
C6 C7 H7 120.0
C8 C7 H7 120.0
N2 C8 C7 121.1(8)
N2 C8 C9 116.4(6)
C7 C8 C9 122.5(7)
C8 C9 P1 110.4(6)
C8 C9 H9A 109.6
P1 C9 H9A 109.6
C8 C9 H9B 109.6
P1 C9 H9B 109.6
H9A C9 H9B 108.1
C13 C10 C12 110.2(8)
C13 C10 C11 109.2(7)
C12 C10 C11 106.9(8)
C13 C10 P1 110.3(7)
C12 C10 P1 115.4(6)
C11 C10 P1 104.4(7)
C10 C11 H11A 109.5
C10 C11 H11B 109.5
H11A C11 H11B 109.5
C10 C11 H11C 109.5
H11A C11 H11C 109.5
H11B C11 H11C 109.5
C10 C12 H12A 109.5
C10 C12 H12B 109.5
H12A C12 H12B 109.5
C10 C12 H12C 109.5
H12A C12 H12C 109.5
H12B C12 H12C 109.5
C10 C13 H13A 109.5
C10 C13 H13B 109.5
H13A C13 H13B 109.5
C10 C13 H13C 109.5
H13A C13 H13C 109.5
H13B C13 H13C 109.5
C16 C14 C15 108.6(7)
C16 C14 C17 111.3(7)
C15 C14 C17 108.3(9)
C16 C14 P1 115.9(7)
C15 C14 P1 104.3(6)
C17 C14 P1 108.0(5)
C14 C15 H15A 109.5
C14 C15 H15B 109.5
H15A C15 H15B 109.5
C14 C15 H15C 109.5
H15A C15 H15C 109.5
H15B C15 H15C 109.5
C14 C16 H16A 109.5
C14 C16 H16B 109.5
H16A C16 H16B 109.5
C14 C16 H16C 109.5
H16A C16 H16C 109.5
H16B C16 H16C 109.5
C14 C17 H17A 109.5
C14 C17 H17B 109.5
H17A C17 H17B 109.5
C14 C17 H17C 109.5
H17A C17 H17C 109.5
H17B C17 H17C 109.5
C4 N2 C8 118.5(7)
C4 N2 Ni1 120.0(6)
C8 N2 Ni1 121.0(6)
N2 Ni1 C2 113.5(4)
N2 Ni1 P1 88.1(2)
C2 Ni1 P1 158.3(3)
C9 P1 C10 102.6(4)
C9 P1 C14 104.6(3)
C10 P1 C14 112.1(4)
C9 P1 Ni1 100.2(3)
C10 P1 Ni1 120.5(3)
C14 P1 Ni1 114.0(3)

loop_
_geom_bond_atom_site_label_1
_geom_bond_atom_site_label_2
_geom_bond_distance
C1 N1 1.189(14)
C1 C2 1.348(15)
C2 C3 1.459(14)
C2 Ni1 1.995(10)
C2 H2 0.9500
C3 H3A 0.89(10)
C3 H3B 0.98(10)
C4 N2 1.345(11)
C4 C5 1.369(11)
C4 H4 0.9500
C5 C6 1.375(15)
C5 H5 0.9500
C6 C7 1.359(15)
C6 H6 0.9500
C7 C8 1.368(10)
C7 H7 0.9500
C8 N2 1.353(11)
C8 C9 1.512(12)
C9 P1 1.857(7)
C9 H9A 0.9900
C9 H9B 0.9900
C10 C13 1.509(10)
C10 C12 1.544(13)
C10 C11 1.550(11)
C10 P1 1.861(9)
C11 H11A 0.9800
C11 H11B 0.9800
C11 H11C 0.9800
C12 H12A 0.9800
C12 H12B 0.9800
C12 H12C 0.9800
C13 H13A 0.9800
C13 H13B 0.9800
C13 H13C 0.9800
C14 C16 1.503(13)
C14 C15 1.513(13)
C14 C17 1.536(11)
C14 P1 1.877(8)
C15 H15A 0.9800
C15 H15B 0.9800
C15 H15C 0.9800
C16 H16A 0.9800
C16 H16B 0.9800
C16 H16C 0.9800
C17 H17A 0.9800
C17 H17B 0.9800
C17 H17C 0.9800
N2 Ni1 1.968(6)
Ni1 P1 2.137(2)

loop_
_geom_torsion_atom_site_label_1
_geom_torsion_atom_site_label_2
_geom_torsion_atom_site_label_3
_geom_torsion_atom_site_label_4
_geom_torsion
N2 C4 C5 C6 -1.4(14)
C4 C5 C6 C7 1.9(15)
C5 C6 C7 C8 -1.1(15)
C6 C7 C8 N2 -0.3(14)
C6 C7 C8 C9 178.8(8)
N2 C8 C9 P1 -19.9(9)
C7 C8 C9 P1 161.0(7)
C5 C4 N2 C8 0.0(13)
C5 C4 N2 Ni1 172.5(7)
C7 C8 N2 C4 0.8(12)
C9 C8 N2 C4 -178.3(8)
C7 C8 N2 Ni1 -171.6(7)
C9 C8 N2 Ni1 9.3(10)
C8 C9 P1 C10 144.5(6)
C8 C9 P1 C14 -98.3(6)
C8 C9 P1 Ni1 19.9(6)
C13 C10 P1 C9 168.6(7)
C12 C10 P1 C9 42.8(7)
C11 C10 P1 C9 -74.2(6)
C13 C10 P1 C14 57.0(8)
C12 C10 P1 C14 -68.8(7)
C11 C10 P1 C14 174.1(5)
C13 C10 P1 Ni1 -81.4(7)
C12 C10 P1 Ni1 152.8(5)
C11 C10 P1 Ni1 35.7(6)
C16 C14 P1 C9 -65.4(7)
C15 C14 P1 C9 53.9(7)
C17 C14 P1 C9 169.0(7)
C16 C14 P1 C10 45.0(7)
C15 C14 P1 C10 164.3(6)
C17 C14 P1 C10 -80.6(8)
C16 C14 P1 Ni1 -173.7(5)
C15 C14 P1 Ni1 -54.5(6)
C17 C14 P1 Ni1 60.6(7)
